data_2218455
loop_
_publ_author_name
'Zhang, Xiu-Ying'
'Ma, Hui'
'Chang, Jiu-Li'
'Wu, Xin-Cheng'

_publ_section_title
;
 1,2-Bis[(2-hydroxy-3-methoxybenzylidene)hydrazono]-1,2-diphenylethane
;
_journal_coeditor_code KP2163
_journal_issue 6
_journal_name_full 'Acta Crystallographica Section E'
_journal_page_first o1090
_journal_paper_doi 10.1107/S1600536808014049
_journal_volume 64
_journal_year 2008
_chemical_formula_iupac 'C30 H26 N4 O4'
_chemical_formula_moiety 'C30 H26 N4 O4'
_chemical_formula_sum 'C30 H26 N4 O4'
_chemical_formula_weight 506.55
_chemical_name_systematic
;
1,2-Bis[(2-hydroxy-3-methoxybenzylidene)hydrazono]-1,2-diphenylethane
;
_space_group_IT_number 14
_symmetry_cell_setting monoclinic
_symmetry_space_group_name_Hall '-P 2ybc'
_symmetry_space_group_name_H-M 'P 1 21/c 1'
_atom_sites_solution_hydrogens geom
_atom_sites_solution_primary direct
_atom_sites_solution_secondary difmap
_audit_creation_method SHELXL-97
_cell_angle_alpha 90.00
_cell_angle_beta 98.188(2)
_cell_angle_gamma 90.00
_cell_formula_units_Z 2
_cell_length_a 8.3732(11)
_cell_length_b 12.7267(16)
_cell_length_c 12.4229(16)
_cell_measurement_reflns_used 1614
_cell_measurement_temperature 291(2)
_cell_measurement_theta_max 22.46
_cell_measurement_theta_min 2.46
_cell_volume 1310.3(3)
_computing_cell_refinement 'SMART (Bruker, 2001)'
_computing_data_collection 'SMART (Bruker, 2001)'
_computing_data_reduction 'SAINT (Bruker, 2001)'
_computing_molecular_graphics 'SHELXTL (Sheldrick, 2008)'
_computing_publication_material 'SHELXTL (Sheldrick, 2008)'
_computing_structure_refinement 'SHELXL97 (Sheldrick, 2008)'
_computing_structure_solution 'SHELXS97 (Sheldrick, 2008)'
_diffrn_ambient_temperature 291(2)
_diffrn_measured_fraction_theta_full 0.998
_diffrn_measured_fraction_theta_max 0.998
_diffrn_measurement_device_type 'Bruker SMART CCD area-detector'
_diffrn_measurement_method '\f and \w'
_diffrn_radiation_monochromator graphite
_diffrn_radiation_source 'fine-focus sealed tube'
_diffrn_radiation_type MoK\a
_diffrn_radiation_wavelength 0.71073
_diffrn_reflns_av_R_equivalents 0.0304
_diffrn_reflns_av_sigmaI/netI 0.0276
_diffrn_reflns_limit_h_max 10
_diffrn_reflns_limit_h_min -10
_diffrn_reflns_limit_k_max 15
_diffrn_reflns_limit_k_min -15
_diffrn_reflns_limit_l_max 15
_diffrn_reflns_limit_l_min -15
_diffrn_reflns_number 9588
_diffrn_reflns_theta_full 25.50
_diffrn_reflns_theta_max 25.50
_diffrn_reflns_theta_min 2.46
_diffrn_standards_number 0
_exptl_absorpt_coefficient_mu 0.087
_exptl_absorpt_correction_T_max 0.9909
_exptl_absorpt_correction_T_min 0.9692
_exptl_absorpt_correction_type multi-scan
_exptl_absorpt_process_details '(SADABS; Sheldrick, 1996)'
_exptl_crystal_colour yellow
_exptl_crystal_density_diffrn 1.284
_exptl_crystal_density_method 'not measured'
_exptl_crystal_description block
_exptl_crystal_F_000 532
_exptl_crystal_size_max 0.36
_exptl_crystal_size_mid 0.19
_exptl_crystal_size_min 0.11
_refine_diff_density_max 0.110
_refine_diff_density_min -0.150
_refine_ls_extinction_method none
_refine_ls_goodness_of_fit_ref 1.015
_refine_ls_hydrogen_treatment constr
_refine_ls_matrix_type full
_refine_ls_number_parameters 174
_refine_ls_number_reflns 2437
_refine_ls_number_restraints 0
_refine_ls_restrained_S_all 1.015
_refine_ls_R_factor_all 0.0747
_refine_ls_R_factor_gt 0.0407
_refine_ls_shift/su_max 0.000
_refine_ls_shift/su_mean 0.000
_refine_ls_structure_factor_coef Fsqd
_refine_ls_weighting_details 'calc w=1/[\s^2^(Fo^2^)+(0.0507P)^2^+0.1624P] where P=(Fo^2^+2Fc^2^)/3'
_refine_ls_weighting_scheme calc
_refine_ls_wR_factor_gt 0.0964
_refine_ls_wR_factor_ref 0.1167
_reflns_number_gt 1543
_reflns_number_total 2437
_reflns_threshold_expression I>2\s(I)
_cod_data_source_file kp2163.cif
_cod_data_source_block I
_cod_depositor_comments
;
The following automatic conversions were performed:
'_symmetry_cell_setting' value 'Monoclinic' changed to 'monoclinic'
according to '/home/saulius/struct/CIF-dictionaries/cif_core.dic'
dictionary named 'cif_core.dic' version 2.4.1 from 2010-06-29.

Automatic conversion script
Id: cif_fix_enum 1527 2010-12-29 10:47:43Z saulius 

The following automatic conversions were performed:

'_symmetry_cell_setting' value 'Monoclinic' changed to 'monoclinic'
according to /home/saulius/struct/CIF-dictionaries/cif_core.dic
dictionary named 'cif_core.dic' version 2.4.1 from 2010-06-29.

Automatic conversion script
Id: cif_fix_values 1715 2011-07-08 13:25:40Z adriana 
;
_cod_original_sg_symbol_H-M 'P 21/c'
_cod_database_code 2218455
_cod_database_fobs_code 2218455

loop_
_symmetry_equiv_pos_as_xyz
'x, y, z'
'-x, y+1/2, -z+1/2'
'-x, -y, -z'
'x, -y-1/2, z-1/2'

loop_
_atom_site_type_symbol
_atom_site_label
_atom_site_fract_x
_atom_site_fract_y
_atom_site_fract_z
_atom_site_U_iso_or_equiv
_atom_site_adp_type
_atom_site_calc_flag
_atom_site_refinement_flags
_atom_site_occupancy
O O1 0.47861(17) 0.23761(11) 0.56864(11) 0.0720(4) Uani d . 1
O O2 0.30818(16) 0.17749(10) 0.71864(11) 0.0648(4) Uani d . 1
H H2 0.2592 0.1502 0.7640 0.097 Uiso calc R 1
N N1 0.24208(19) 0.03065(11) 0.85518(12) 0.0567(4) Uani d . 1
N N2 0.15856(19) -0.02470(11) 0.92719(12) 0.0578(4) Uani d . 1
C C1 0.4277(2) 0.11223(14) 0.69686(15) 0.0503(4) Uani d . 1
C C2 0.5195(2) 0.14299(15) 0.61656(15) 0.0549(5) Uani d . 1
C C3 0.6395(2) 0.07799(17) 0.59099(17) 0.0661(6) Uani d . 1
H H3 0.6997 0.0977 0.5369 0.079 Uiso calc R 1
C C4 0.6719(2) -0.01642(16) 0.64473(18) 0.0708(6) Uani d . 1
H H4 0.7542 -0.0592 0.6268 0.085 Uiso calc R 1
C C5 0.5847(2) -0.04748(15) 0.72363(17) 0.0632(5) Uani d . 1
H H5 0.6082 -0.1108 0.7597 0.076 Uiso calc R 1
C C6 0.4592(2) 0.01623(13) 0.75048(14) 0.0497(4) Uani d . 1
C C7 0.5529(3) 0.26528(19) 0.47601(16) 0.0854(7) Uani d . 1
H H7A 0.6672 0.2722 0.4972 0.128 Uiso calc R 1
H H7B 0.5094 0.3308 0.4468 0.128 Uiso calc R 1
H H7C 0.5320 0.2114 0.4217 0.128 Uiso calc R 1
C C8 0.3612(2) -0.02192(14) 0.82838(15) 0.0551(5) Uani d . 1
H H8 0.3851 -0.0871 0.8605 0.066 Uiso calc R 1
C C9 0.0459(2) 0.02843(13) 0.96279(14) 0.0499(4) Uani d . 1
C C10 0.0056(2) 0.14018(13) 0.93434(15) 0.0494(5) Uani d . 1
C C11 -0.0776(3) 0.16613(16) 0.83395(17) 0.0721(6) Uani d . 1
H H11 -0.1114 0.1133 0.7842 0.087 Uiso calc R 1
C C12 -0.1110(3) 0.26938(19) 0.8066(2) 0.0839(7) Uani d . 1
H H12 -0.1656 0.2859 0.7381 0.101 Uiso calc R 1
C C13 -0.0644(3) 0.34772(17) 0.8795(2) 0.0753(6) Uani d . 1
H H13 -0.0891 0.4174 0.8616 0.090 Uiso calc R 1
C C14 0.0186(3) 0.32303(16) 0.97909(19) 0.0697(6) Uani d . 1
H H14 0.0514 0.3763 1.0286 0.084 Uiso calc R 1
C C15 0.0545(2) 0.21959(15) 1.00694(16) 0.0600(5) Uani d . 1
H H15 0.1117 0.2036 1.0747 0.072 Uiso calc R 1

loop_
_atom_site_aniso_label
_atom_site_aniso_U_11
_atom_site_aniso_U_22
_atom_site_aniso_U_33
_atom_site_aniso_U_12
_atom_site_aniso_U_13
_atom_site_aniso_U_23
O1 0.0830(10) 0.0687(9) 0.0680(9) -0.0023(7) 0.0232(8) 0.0159(7)
O2 0.0686(9) 0.0565(8) 0.0741(10) 0.0137(7) 0.0271(7) 0.0126(7)
N1 0.0599(10) 0.0488(9) 0.0657(10) 0.0003(8) 0.0242(8) 0.0066(8)
N2 0.0613(10) 0.0504(9) 0.0656(10) -0.0009(8) 0.0230(8) 0.0070(8)
C1 0.0488(10) 0.0489(10) 0.0540(11) -0.0016(8) 0.0104(8) -0.0042(9)
C2 0.0572(12) 0.0540(11) 0.0540(11) -0.0104(9) 0.0100(9) -0.0018(9)
C3 0.0598(13) 0.0732(15) 0.0701(14) -0.0096(11) 0.0254(11) -0.0097(11)
C4 0.0599(13) 0.0699(15) 0.0872(15) 0.0049(11) 0.0260(12) -0.0096(12)
C5 0.0603(13) 0.0521(11) 0.0791(14) 0.0048(9) 0.0164(11) -0.0057(10)
C6 0.0500(11) 0.0430(10) 0.0576(11) -0.0031(8) 0.0129(9) -0.0038(8)
C7 0.115(2) 0.0852(16) 0.0582(13) -0.0224(14) 0.0215(13) 0.0074(11)
C8 0.0617(12) 0.0413(10) 0.0632(12) -0.0007(9) 0.0122(10) 0.0006(8)
C9 0.0516(11) 0.0463(10) 0.0527(11) -0.0035(8) 0.0108(9) 0.0014(8)
C10 0.0461(10) 0.0485(10) 0.0561(11) -0.0019(8) 0.0158(9) 0.0023(9)
C11 0.0846(16) 0.0638(14) 0.0646(14) 0.0045(11) -0.0004(12) -0.0023(11)
C12 0.0991(19) 0.0722(15) 0.0766(15) 0.0168(13) -0.0001(13) 0.0155(13)
C13 0.0737(15) 0.0544(13) 0.0999(18) 0.0071(11) 0.0203(14) 0.0188(13)
C14 0.0718(14) 0.0490(12) 0.0898(16) -0.0081(10) 0.0162(12) -0.0057(11)
C15 0.0643(13) 0.0524(12) 0.0626(12) -0.0043(10) 0.0063(10) 0.0004(10)

loop_
_atom_type_symbol
_atom_type_description
_atom_type_scat_dispersion_real
_atom_type_scat_dispersion_imag
_atom_type_scat_source
C C 0.0033 0.0016 'International Tables Vol C Tables 4.2.6.8 and 6.1.1.4'
H H 0.0000 0.0000 'International Tables Vol C Tables 4.2.6.8 and 6.1.1.4'
N N 0.0061 0.0033 'International Tables Vol C Tables 4.2.6.8 and 6.1.1.4'
O O 0.0106 0.0060 'International Tables Vol C Tables 4.2.6.8 and 6.1.1.4'

loop_
_geom_angle_atom_site_label_1
_geom_angle_atom_site_label_2
_geom_angle_atom_site_label_3
_geom_angle_site_symmetry_1
_geom_angle_site_symmetry_3
_geom_angle
C2 O1 C7 . . 117.26(16)
C1 O2 H2 . . 109.5
C8 N1 N2 . . 112.36(15)
C9 N2 N1 . . 114.29(15)
O2 C1 C6 . . 122.30(16)
O2 C1 C2 . . 117.81(16)
C6 C1 C2 . . 119.88(16)
O1 C2 C3 . . 125.21(17)
O1 C2 C1 . . 115.38(16)
C3 C2 C1 . . 119.40(18)
C2 C3 C4 . . 120.76(19)
C2 C3 H3 . . 119.6
C4 C3 H3 . . 119.6
C5 C4 C3 . . 120.76(19)
C5 C4 H4 . . 119.6
C3 C4 H4 . . 119.6
C4 C5 C6 . . 119.96(19)
C4 C5 H5 . . 120.0
C6 C5 H5 . . 120.0
C1 C6 C5 . . 119.22(16)
C1 C6 C8 . . 121.85(16)
C5 C6 C8 . . 118.84(17)
O1 C7 H7A . . 109.5
O1 C7 H7B . . 109.5
H7A C7 H7B . . 109.5
O1 C7 H7C . . 109.5
H7A C7 H7C . . 109.5
H7B C7 H7C . . 109.5
N1 C8 C6 . . 122.49(17)
N1 C8 H8 . . 118.8
C6 C8 H8 . . 118.8
N2 C9 C9 . 3_557 115.5(2)
N2 C9 C10 . . 124.79(15)
C9 C9 C10 3_557 . 119.7(2)
C15 C10 C11 . . 118.76(17)
C15 C10 C9 . . 120.53(17)
C11 C10 C9 . . 120.69(17)
C12 C11 C10 . . 120.7(2)
C12 C11 H11 . . 119.6
C10 C11 H11 . . 119.6
C13 C12 C11 . . 120.3(2)
C13 C12 H12 . . 119.9
C11 C12 H12 . . 119.9
C14 C13 C12 . . 119.5(2)
C14 C13 H13 . . 120.2
C12 C13 H13 . . 120.2
C13 C14 C15 . . 120.6(2)
C13 C14 H14 . . 119.7
C15 C14 H14 . . 119.7
C10 C15 C14 . . 120.05(19)
C10 C15 H15 . . 120.0
C14 C15 H15 . . 120.0

loop_
_geom_bond_atom_site_label_1
_geom_bond_atom_site_label_2
_geom_bond_site_symmetry_2
_geom_bond_distance
O1 C2 . 1.365(2)
O1 C7 . 1.428(2)
O2 C1 . 1.357(2)
O2 H2 . 0.8200
N1 C8 . 1.284(2)
N1 N2 . 1.4013(19)
N2 C9 . 1.289(2)
C1 C6 . 1.399(2)
C1 C2 . 1.399(2)
C2 C3 . 1.374(3)
C3 C4 . 1.382(3)
C3 H3 . 0.9300
C4 C5 . 1.362(3)
C4 H4 . 0.9300
C5 C6 . 1.404(2)
C5 H5 . 0.9300
C6 C8 . 1.439(2)
C7 H7A . 0.9600
C7 H7B . 0.9600
C7 H7C . 0.9600
C8 H8 . 0.9300
C9 C9 3_557 1.474(3)
C9 C10 . 1.492(2)
C10 C15 . 1.377(3)
C10 C11 . 1.379(3)
C11 C12 . 1.376(3)
C11 H11 . 0.9300
C12 C13 . 1.366(3)
C12 H12 . 0.9300
C13 C14 . 1.366(3)
C13 H13 . 0.9300
C14 C15 . 1.383(3)
C14 H14 . 0.9300
C15 H15 . 0.9300

loop_
_geom_hbond_atom_site_label_D
_geom_hbond_atom_site_label_H
_geom_hbond_atom_site_label_A
_geom_hbond_distance_DH
_geom_hbond_distance_HA
_geom_hbond_distance_DA
_geom_hbond_angle_DHA
O2 H2 N1 0.82 1.91 2.6350(18) 146.1

loop_
_geom_torsion_atom_site_label_1
_geom_torsion_atom_site_label_2
_geom_torsion_atom_site_label_3
_geom_torsion_atom_site_label_4
_geom_torsion_site_symmetry_1
_geom_torsion_site_symmetry_4
_geom_torsion
C8 N1 N2 C9 . . 174.82(16)
C7 O1 C2 C3 . . 8.0(3)
C7 O1 C2 C1 . . -171.27(17)
O2 C1 C2 O1 . . 0.5(2)
C6 C1 C2 O1 . . 179.61(16)
O2 C1 C2 C3 . . -178.83(16)
C6 C1 C2 C3 . . 0.3(3)
O1 C2 C3 C4 . . 179.79(18)
C1 C2 C3 C4 . . -0.9(3)
C2 C3 C4 C5 . . 0.5(3)
C3 C4 C5 C6 . . 0.6(3)
O2 C1 C6 C5 . . 179.88(17)
C2 C1 C6 C5 . . 0.8(3)
O2 C1 C6 C8 . . 3.3(3)
C2 C1 C6 C8 . . -175.80(16)
C4 C5 C6 C1 . . -1.3(3)
C4 C5 C6 C8 . . 175.46(18)
N2 N1 C8 C6 . . 176.37(15)
C1 C6 C8 N1 . . -1.7(3)
C5 C6 C8 N1 . . -178.34(17)
N1 N2 C9 C9 . 3_557 178.95(17)
N1 N2 C9 C10 . . -1.4(3)
N2 C9 C10 C15 . . -102.7(2)
C9 C9 C10 C15 3_557 . 76.9(3)
N2 C9 C10 C11 . . 75.6(3)
C9 C9 C10 C11 3_557 . -104.8(2)
C15 C10 C11 C12 . . 0.1(3)
C9 C10 C11 C12 . . -178.26(19)
C10 C11 C12 C13 . . -1.1(4)
C11 C12 C13 C14 . . 1.4(4)
C12 C13 C14 C15 . . -0.6(3)
C11 C10 C15 C14 . . 0.7(3)
C9 C10 C15 C14 . . 179.01(17)
C13 C14 C15 C10 . . -0.4(3)
